data_4084182
loop_
_publ_author_name
'Searles, Keith'
'Pinter, Balazs'
'Chen, Chun-Hsing'
'Mindiola, Daniel J.'

_publ_section_title
;
 A Tantalum Methylidene Complex Supported by a Robust and Sterically
 Encumbering Aryloxide Ligand
;
_journal_issue 16
_journal_name_full Organometallics
_journal_page_first 4192
_journal_paper_doi 10.1021/om500197k
_journal_volume 33
_journal_year 2014
_chemical_formula_moiety 'C75 H75 O2 Ta1'
_chemical_formula_sum 'C75 H75 O2 Ta'
_chemical_formula_weight 1189.36
_space_group_IT_number 14
_symmetry_cell_setting monoclinic
_symmetry_space_group_name_Hall '-P 2yn'
_symmetry_space_group_name_H-M 'P 1 21/n 1'
_atom_sites_solution_hydrogens difmap
_atom_sites_solution_primary direct
_audit_creation_date 13-01-22
_audit_creation_method CRYSTALS_ver_14.40
_cell_angle_alpha 90
_cell_angle_beta 104.902(4)
_cell_angle_gamma 90
_cell_formula_units_Z 4
_cell_length_a 18.0358(15)
_cell_length_b 16.2791(14)
_cell_length_c 21.4861(18)
_cell_measurement_reflns_used 9701
_cell_measurement_temperature 150
_cell_measurement_theta_max 30
_cell_measurement_theta_min 2
_cell_volume 6096.3(9)
_computing_cell_refinement 'Apex2 (Bruker AXS, 2006)'
_computing_data_collection 'Apex2 (Bruker AXS, 2006)'
_computing_data_reduction 'Apex2 (Bruker AXS, 2006)'
_computing_molecular_graphics 'CAMERON (Watkin et al., 1996)'
_computing_publication_material 'CRYSTALS (Betteridge et al., 2003)'
_computing_structure_refinement 'CRYSTALS (Betteridge et al., 2003)'
_computing_structure_solution 'SIR92 (Altomare et al., 1994)'
_diffrn_ambient_temperature 150
_diffrn_measured_fraction_theta_full 0.999
_diffrn_measured_fraction_theta_max 0.994
_diffrn_measurement_device Area
_diffrn_measurement_device_type 'Bruker Kappa Apex2'
_diffrn_measurement_method '\f & \w scans'
_diffrn_radiation_monochromator graphite
_diffrn_radiation_type 'Mo K\a'
_diffrn_radiation_wavelength 0.71073
_diffrn_reflns_av_R_equivalents 0.029
_diffrn_reflns_limit_h_max 25
_diffrn_reflns_limit_h_min -23
_diffrn_reflns_limit_k_max 22
_diffrn_reflns_limit_k_min -22
_diffrn_reflns_limit_l_max 30
_diffrn_reflns_limit_l_min -30
_diffrn_reflns_number 70804
_diffrn_reflns_theta_full 29.560
_diffrn_reflns_theta_max 30.164
_diffrn_reflns_theta_min 1.590
_diffrn_standards_number 0
_exptl_absorpt_coefficient_mu 1.849
_exptl_absorpt_correction_T_max 0.72
_exptl_absorpt_correction_T_min 0.55
_exptl_absorpt_correction_type numerical
_exptl_absorpt_process_details
; 
 Analytical Absorption (De Meulenaer & Tompa, 1965) 
;
_exptl_crystal_colour colorless
_exptl_crystal_density_diffrn 1.296
_exptl_crystal_density_method 'not measured'
_exptl_crystal_description 'block fragment'
_exptl_crystal_F_000 2456
_exptl_crystal_size_max 0.393
_exptl_crystal_size_mid 0.319
_exptl_crystal_size_min 0.178
_refine_diff_density_max 0.82
_refine_diff_density_min -0.86
_refine_ls_extinction_method None
_refine_ls_goodness_of_fit_ref 0.9895
_refine_ls_hydrogen_treatment constr
_refine_ls_matrix_type full
_refine_ls_number_parameters 703
_refine_ls_number_reflns 17885
_refine_ls_number_restraints 0
_refine_ls_R_factor_all 0.0287
_refine_ls_R_factor_gt 0.0218
_refine_ls_shift/su_max 0.0019512
_refine_ls_shift/su_mean 0.0000545
_refine_ls_structure_factor_coef Fsqd
_refine_ls_weighting_details
;
 Method= Modified Sheldrick 
 w=1/[\s^2^(F^2^) + ( 0.03P)^2^ + 5.31P] 
 ,where P=(max(Fo^2^,0) + 2Fc^2^)/3 
;
_refine_ls_weighting_scheme calc
_refine_ls_wR_factor_all 0.0585
_refine_ls_wR_factor_gt 0.0541
_refine_ls_wR_factor_ref 0.0585
_reflns_limit_h_max 24
_reflns_limit_h_min -25
_reflns_limit_k_max 22
_reflns_limit_k_min 0
_reflns_limit_l_max 30
_reflns_limit_l_min 0
_reflns_number_gt 15282
_reflns_number_total 17934
_reflns_threshold_expression I>2.0\s(I)
_oxford_diffrn_Wilson_B_factor 0.00
_oxford_diffrn_Wilson_scale 0.00
_oxford_refine_ls_r_factor_ref 0.0287
_oxford_refine_ls_scale 0.061747(4)
_oxford_reflns_number_all 17885
_oxford_reflns_threshold_expression_ref I>0.0\s(I)
_oxford_structure_analysis_title 'mo_13007_0m in P2(1)/n'
_cod_data_source_file om500197k_si_002.cif
_cod_data_source_block 13007
_cod_depositor_comments 'Adding full bibliography for 4084182--4084184.cif.'
_cod_original_sg_symbol_H-M 'P 1 21/n 1 '
_cod_original_formula_sum 'C75 H75 O2 Ta1'
_cod_database_code 4084182

loop_
_symmetry_equiv_pos_as_xyz
x,y,z
-x,-y,-z
-x+1/2,y+1/2,-z+1/2
x+1/2,-y+1/2,z+1/2

loop_
_atom_site_label
_atom_site_type_symbol
_atom_site_fract_x
_atom_site_fract_y
_atom_site_fract_z
_atom_site_U_iso_or_equiv
_atom_site_occupancy
_atom_site_adp_type
_atom_site_refinement_flags_posn
Ta1 Ta 0.365563(4) 0.162472(4) 0.408132(3) 0.0129 1.0000 Uani .
C1 C 0.48036(9) 0.22973(10) 0.32824(8) 0.0155 1.0000 Uani .
C2 C 0.46120(9) 0.23739(10) 0.26061(8) 0.0169 1.0000 Uani .
C3 C 0.51111(10) 0.27907(11) 0.23200(8) 0.0192 1.0000 Uani .
C4 C 0.57824(10) 0.31605(11) 0.26831(8) 0.0190 1.0000 Uani .
C5 C 0.59335(10) 0.31018(11) 0.33532(8) 0.0195 1.0000 Uani .
C6 C 0.54655(9) 0.26730(10) 0.36641(8) 0.0166 1.0000 Uani .
C7 C 0.38345(10) 0.20594(11) 0.22135(8) 0.0191 1.0000 Uani .
C8 C 0.31865(10) 0.26537(11) 0.22435(8) 0.0210 1.0000 Uani .
C9 C 0.33224(11) 0.34508(12) 0.24784(10) 0.0269 1.0000 Uani .
C10 C 0.27174(13) 0.39594(14) 0.25255(11) 0.0343 1.0000 Uani .
C11 C 0.19695(13) 0.36743(16) 0.23443(11) 0.0365 1.0000 Uani .
C12 C 0.18223(12) 0.28852(15) 0.20986(11) 0.0351 1.0000 Uani .
C13 C 0.24231(11) 0.23821(13) 0.20447(10) 0.0272 1.0000 Uani .
C14 C 0.38444(10) 0.18262(12) 0.15289(9) 0.0225 1.0000 Uani .
C15 C 0.36309(12) 0.23727(14) 0.10163(9) 0.0288 1.0000 Uani .
C16 C 0.36900(14) 0.21445(16) 0.04034(10) 0.0388 1.0000 Uani .
C17 C 0.39462(14) 0.13724(18) 0.02990(11) 0.0430 1.0000 Uani .
C18 C 0.41456(13) 0.08170(16) 0.08006(11) 0.0385 1.0000 Uani .
C19 C 0.40987(11) 0.10440(13) 0.14144(10) 0.0286 1.0000 Uani .
C20 C 0.56823(9) 0.26263(10) 0.43973(8) 0.0162 1.0000 Uani .
C21 C 0.61949(10) 0.18955(11) 0.46593(8) 0.0187 1.0000 Uani .
C22 C 0.65737(12) 0.14437(12) 0.42884(9) 0.0281 1.0000 Uani .
C23 C 0.70519(13) 0.07931(13) 0.45557(11) 0.0351 1.0000 Uani .
C24 C 0.71624(12) 0.05866(12) 0.51963(10) 0.0302 1.0000 Uani .
C25 C 0.67909(12) 0.10333(12) 0.55741(10) 0.0276 1.0000 Uani .
C26 C 0.63093(11) 0.16749(11) 0.53083(9) 0.0237 1.0000 Uani .
C27 C 0.60312(10) 0.34413(10) 0.47032(8) 0.0173 1.0000 Uani .
C28 C 0.67560(11) 0.34887(11) 0.51225(10) 0.0270 1.0000 Uani .
C29 C 0.70522(12) 0.42312(13) 0.53950(11) 0.0333 1.0000 Uani .
C30 C 0.66336(12) 0.49421(12) 0.52465(11) 0.0320 1.0000 Uani .
C31 C 0.59067(13) 0.49037(13) 0.48254(11) 0.0352 1.0000 Uani .
C32 C 0.56121(12) 0.41631(12) 0.45584(10) 0.0283 1.0000 Uani .
C33 C 0.63170(11) 0.36712(13) 0.23820(9) 0.0249 1.0000 Uani .
C34 C 0.61718(13) 0.35202(16) 0.16551(10) 0.0348 1.0000 Uani .
C35 C 0.71597(12) 0.34571(16) 0.27025(11) 0.0359 1.0000 Uani .
C36 C 0.61700(15) 0.45764(14) 0.24856(12) 0.0394 1.0000 Uani .
C37 C 0.27427(10) 0.21187(10) 0.50777(8) 0.0163 1.0000 Uani .
C38 C 0.32144(10) 0.24292(10) 0.56553(8) 0.0171 1.0000 Uani .
C39 C 0.29010(10) 0.30088(11) 0.59911(8) 0.0209 1.0000 Uani .
C40 C 0.21411(10) 0.32723(11) 0.57853(9) 0.0209 1.0000 Uani .
C41 C 0.16794(10) 0.29070(11) 0.52323(9) 0.0209 1.0000 Uani .
C42 C 0.19662(10) 0.23386(10) 0.48729(8) 0.0175 1.0000 Uani .
C43 C 0.40382(10) 0.21181(10) 0.59121(8) 0.0176 1.0000 Uani .
C44 C 0.45722(10) 0.27623(10) 0.63062(8) 0.0185 1.0000 Uani .
C45 C 0.50199(11) 0.32499(11) 0.60163(9) 0.0234 1.0000 Uani .
C46 C 0.54967(12) 0.38595(13) 0.63625(10) 0.0306 1.0000 Uani .
C47 C 0.55276(12) 0.39844(13) 0.70070(10) 0.0325 1.0000 Uani .
C48 C 0.50927(12) 0.34948(13) 0.73047(10) 0.0297 1.0000 Uani .
C49 C 0.46241(11) 0.28802(12) 0.69617(9) 0.0237 1.0000 Uani .
C50 C 0.40855(10) 0.13125(11) 0.62865(8) 0.0198 1.0000 Uani .
C51 C 0.47633(11) 0.08542(12) 0.64095(9) 0.0248 1.0000 Uani .
C52 C 0.48402(13) 0.01309(13) 0.67611(9) 0.0305 1.0000 Uani .
C53 C 0.42465(13) -0.01458(13) 0.70043(9) 0.0315 1.0000 Uani .
C54 C 0.35743(13) 0.03056(13) 0.68886(10) 0.0335 1.0000 Uani .
C55 C 0.34918(12) 0.10292(12) 0.65285(9) 0.0267 1.0000 Uani .
C56 C 0.14585(10) 0.19416(11) 0.42686(8) 0.0185 1.0000 Uani .
C57 C 0.12553(10) 0.10524(11) 0.43860(8) 0.0202 1.0000 Uani .
C58 C 0.12016(11) 0.07840(12) 0.49870(9) 0.0266 1.0000 Uani .
C59 C 0.09730(13) -0.00180(13) 0.50721(11) 0.0335 1.0000 Uani .
C60 C 0.07976(13) -0.05565(13) 0.45571(12) 0.0363 1.0000 Uani .
C61 C 0.08576(12) -0.02979(13) 0.39580(11) 0.0324 1.0000 Uani .
C62 C 0.10816(11) 0.05012(12) 0.38725(9) 0.0244 1.0000 Uani .
C63 C 0.07449(11) 0.24515(11) 0.39706(8) 0.0218 1.0000 Uani .
C64 C 0.00223(12) 0.22607(14) 0.40487(10) 0.0318 1.0000 Uani .
C65 C -0.06102(14) 0.27505(17) 0.37696(12) 0.0429 1.0000 Uani .
C66 C -0.05310(15) 0.34313(16) 0.34136(11) 0.0434 1.0000 Uani .
C67 C 0.01800(16) 0.36287(15) 0.33346(12) 0.0441 1.0000 Uani .
C68 C 0.08154(13) 0.31404(14) 0.36096(11) 0.0335 1.0000 Uani .
C69 C 0.18546(11) 0.39826(12) 0.61297(10) 0.0284 1.0000 Uani .
C70 C 0.22091(16) 0.47795(15) 0.59445(13) 0.0453 1.0000 Uani .
C71 C 0.21162(16) 0.38790(17) 0.68614(12) 0.0458 1.0000 Uani .
C72 C 0.09882(14) 0.40665(18) 0.59344(15) 0.0552 1.0000 Uani .
C73 C 0.35903(10) 0.29489(10) 0.41752(8) 0.0202 1.0000 Uani .
C74 C 0.28180(11) 0.09853(11) 0.33472(9) 0.0225 1.0000 Uani .
C75 C 0.44672(10) 0.08110(11) 0.46640(9) 0.0215 1.0000 Uani .
H31 H 0.4995 0.2820 0.1863 0.0226 1.0000 Uiso R
H51 H 0.6376 0.3369 0.3609 0.0227 1.0000 Uiso R
H71 H 0.3736 0.1567 0.2416 0.0234 1.0000 Uiso R
H91 H 0.3834 0.3650 0.2611 0.0329 1.0000 Uiso R
H101 H 0.2818 0.4503 0.2685 0.0411 1.0000 Uiso R
H111 H 0.1556 0.4014 0.2384 0.0449 1.0000 Uiso R
H121 H 0.1309 0.2689 0.1969 0.0424 1.0000 Uiso R
H131 H 0.2315 0.1848 0.1865 0.0334 1.0000 Uiso R
H151 H 0.3444 0.2902 0.1083 0.0370 1.0000 Uiso R
H161 H 0.3556 0.2527 0.0059 0.0455 1.0000 Uiso R
H171 H 0.3982 0.1220 -0.0119 0.0491 1.0000 Uiso R
H181 H 0.4310 0.0279 0.0729 0.0463 1.0000 Uiso R
H191 H 0.4248 0.0666 0.1761 0.0339 1.0000 Uiso R
H201 H 0.5218 0.2550 0.4522 0.0191 1.0000 Uiso R
H221 H 0.6516 0.1591 0.3851 0.0330 1.0000 Uiso R
H231 H 0.7300 0.0482 0.4294 0.0418 1.0000 Uiso R
H241 H 0.7489 0.0142 0.5375 0.0358 1.0000 Uiso R
H251 H 0.6869 0.0901 0.6017 0.0341 1.0000 Uiso R
H261 H 0.6048 0.1971 0.5568 0.0275 1.0000 Uiso R
H281 H 0.7055 0.3003 0.5226 0.0326 1.0000 Uiso R
H291 H 0.7550 0.4247 0.5682 0.0395 1.0000 Uiso R
H301 H 0.6834 0.5451 0.5433 0.0388 1.0000 Uiso R
H311 H 0.5612 0.5391 0.4715 0.0417 1.0000 Uiso R
H321 H 0.5112 0.4145 0.4275 0.0338 1.0000 Uiso R
H341 H 0.6514 0.3844 0.1487 0.0436 1.0000 Uiso R
H342 H 0.6256 0.2955 0.1587 0.0436 1.0000 Uiso R
H343 H 0.5658 0.3660 0.1443 0.0436 1.0000 Uiso R
H351 H 0.7486 0.3775 0.2514 0.0448 1.0000 Uiso R
H352 H 0.7270 0.3572 0.3151 0.0448 1.0000 Uiso R
H353 H 0.7242 0.2890 0.2640 0.0448 1.0000 Uiso R
H361 H 0.6498 0.4902 0.2304 0.0464 1.0000 Uiso R
H362 H 0.6271 0.4687 0.2934 0.0464 1.0000 Uiso R
H363 H 0.5650 0.4706 0.2283 0.0464 1.0000 Uiso R
H391 H 0.3216 0.3231 0.6378 0.0243 1.0000 Uiso R
H411 H 0.1152 0.3053 0.5098 0.0251 1.0000 Uiso R
H431 H 0.4225 0.2004 0.5546 0.0218 1.0000 Uiso R
H451 H 0.5008 0.3161 0.5577 0.0293 1.0000 Uiso R
H461 H 0.5797 0.4190 0.6156 0.0375 1.0000 Uiso R
H471 H 0.5848 0.4403 0.7241 0.0397 1.0000 Uiso R
H481 H 0.5113 0.3584 0.7746 0.0358 1.0000 Uiso R
H491 H 0.4342 0.2536 0.7174 0.0302 1.0000 Uiso R
H511 H 0.5177 0.1047 0.6250 0.0294 1.0000 Uiso R
H521 H 0.5302 -0.0177 0.6834 0.0361 1.0000 Uiso R
H531 H 0.4296 -0.0641 0.7245 0.0394 1.0000 Uiso R
H541 H 0.3165 0.0126 0.7058 0.0374 1.0000 Uiso R
H551 H 0.3026 0.1331 0.6447 0.0321 1.0000 Uiso R
H561 H 0.1754 0.1924 0.3961 0.0218 1.0000 Uiso R
H581 H 0.1326 0.1149 0.5344 0.0321 1.0000 Uiso R
H591 H 0.0933 -0.0196 0.5483 0.0417 1.0000 Uiso R
H601 H 0.0640 -0.1102 0.4615 0.0418 1.0000 Uiso R
H611 H 0.0743 -0.0668 0.3604 0.0382 1.0000 Uiso R
H621 H 0.1116 0.0678 0.3459 0.0299 1.0000 Uiso R
H641 H -0.0039 0.1790 0.4292 0.0402 1.0000 Uiso R
H651 H -0.1101 0.2617 0.3827 0.0510 1.0000 Uiso R
H661 H -0.0962 0.3764 0.3222 0.0538 1.0000 Uiso R
H671 H 0.0242 0.4102 0.3094 0.0508 1.0000 Uiso R
H681 H 0.1301 0.3280 0.3544 0.0403 1.0000 Uiso R
H701 H 0.2044 0.5237 0.6148 0.0525 1.0000 Uiso R
H702 H 0.2753 0.4741 0.6079 0.0525 1.0000 Uiso R
H703 H 0.2051 0.4848 0.5490 0.0525 1.0000 Uiso R
H711 H 0.1929 0.4323 0.7064 0.0582 1.0000 Uiso R
H712 H 0.2661 0.3877 0.6989 0.0582 1.0000 Uiso R
H713 H 0.1928 0.3376 0.6985 0.0582 1.0000 Uiso R
H721 H 0.0842 0.4513 0.6161 0.0651 1.0000 Uiso R
H722 H 0.0775 0.3572 0.6047 0.0651 1.0000 Uiso R
H723 H 0.0805 0.4157 0.5484 0.0651 1.0000 Uiso R
H731 H 0.4040 0.3194 0.4105 0.0248 1.0000 Uiso R
H732 H 0.3549 0.3082 0.4596 0.0248 1.0000 Uiso R
H733 H 0.3153 0.3151 0.3866 0.0248 1.0000 Uiso R
H741 H 0.2864 0.1151 0.2935 0.0274 1.0000 Uiso R
H742 H 0.2902 0.0410 0.3396 0.0274 1.0000 Uiso R
H743 H 0.2318 0.1112 0.3386 0.0274 1.0000 Uiso R
H751 H 0.4694 0.0482 0.4398 0.0263 1.0000 Uiso R
H752 H 0.4854 0.1121 0.4952 0.0263 1.0000 Uiso R
H753 H 0.4216 0.0467 0.4903 0.0263 1.0000 Uiso R
O1 O 0.43292(7) 0.18549(7) 0.35554(6) 0.0169 1.0000 Uani .
O2 O 0.30469(7) 0.16251(7) 0.46926(6) 0.0165 1.0000 Uani .

loop_
_atom_site_aniso_label
_atom_site_aniso_U_11
_atom_site_aniso_U_22
_atom_site_aniso_U_33
_atom_site_aniso_U_23
_atom_site_aniso_U_13
_atom_site_aniso_U_12
Ta1 0.01364(3) 0.01253(3) 0.01280(3) -0.00069(2) 0.00362(2) 0.00044(2)
C1 0.0145(7) 0.0167(7) 0.0154(7) 0.0003(6) 0.0045(6) 0.0016(6)
C2 0.0148(7) 0.0198(7) 0.0146(7) -0.0010(6) 0.0013(6) -0.0008(6)
C3 0.0180(8) 0.0245(8) 0.0141(7) 0.0006(6) 0.0025(6) -0.0020(6)
C4 0.0160(8) 0.0244(8) 0.0165(8) 0.0005(6) 0.0038(6) -0.0018(6)
C5 0.0152(8) 0.0257(8) 0.0163(8) -0.0001(6) 0.0019(6) -0.0019(6)
C6 0.0155(7) 0.0195(7) 0.0141(7) -0.0012(6) 0.0025(6) 0.0001(6)
C7 0.0162(8) 0.0241(8) 0.0158(7) 0.0000(6) 0.0017(6) -0.0044(6)
C8 0.0181(8) 0.0273(9) 0.0166(8) 0.0048(7) 0.0028(6) -0.0003(7)
C9 0.0215(9) 0.0288(9) 0.0274(9) 0.0005(7) 0.0007(7) 0.0011(7)
C10 0.0344(11) 0.0323(10) 0.0330(11) 0.0013(9) 0.0028(9) 0.0096(9)
C11 0.0282(11) 0.0483(13) 0.0337(11) 0.0112(10) 0.0090(9) 0.0155(9)
C12 0.0183(9) 0.0482(13) 0.0378(12) 0.0136(10) 0.0055(8) 0.0015(8)
C13 0.0197(9) 0.0331(10) 0.0265(9) 0.0057(8) 0.0016(7) -0.0036(7)
C14 0.0156(8) 0.0316(9) 0.0191(8) -0.0034(7) 0.0022(6) -0.0072(7)
C15 0.0288(10) 0.0370(11) 0.0189(9) -0.0020(8) 0.0031(7) -0.0103(8)
C16 0.0391(12) 0.0572(15) 0.0190(9) -0.0018(9) 0.0057(9) -0.0192(11)
C17 0.0346(12) 0.0711(17) 0.0256(10) -0.0185(11) 0.0120(9) -0.0199(12)
C18 0.0264(10) 0.0534(14) 0.0362(12) -0.0192(10) 0.0094(9) -0.0058(10)
C19 0.0192(9) 0.0384(11) 0.0261(9) -0.0073(8) 0.0019(7) -0.0014(8)
C20 0.0150(7) 0.0190(7) 0.0138(7) -0.0001(6) 0.0023(6) 0.0002(6)
C21 0.0174(8) 0.0193(7) 0.0174(8) -0.0002(6) 0.0007(6) 0.0000(6)
C22 0.0325(10) 0.0299(10) 0.0203(9) -0.0020(7) 0.0038(8) 0.0089(8)
C23 0.0399(12) 0.0326(11) 0.0307(11) -0.0052(8) 0.0052(9) 0.0150(9)
C24 0.0287(10) 0.0216(9) 0.0352(11) 0.0024(8) -0.0012(8) 0.0063(7)
C25 0.0290(10) 0.0265(9) 0.0237(9) 0.0065(7) 0.0002(8) 0.0022(8)
C26 0.0255(9) 0.0247(9) 0.0198(8) 0.0020(7) 0.0040(7) 0.0029(7)
C27 0.0180(8) 0.0188(7) 0.0153(7) 0.0010(6) 0.0045(6) 0.0015(6)
C28 0.0199(9) 0.0205(8) 0.0355(11) -0.0030(7) -0.0023(8) 0.0022(7)
C29 0.0222(9) 0.0260(10) 0.0455(13) -0.0071(9) -0.0025(9) -0.0042(8)
C30 0.0320(10) 0.0213(9) 0.0421(12) -0.0068(8) 0.0085(9) -0.0040(8)
C31 0.0343(11) 0.0214(9) 0.0458(13) -0.0006(9) 0.0030(9) 0.0079(8)
C32 0.0243(9) 0.0240(9) 0.0305(10) -0.0008(8) -0.0042(8) 0.0052(7)
C33 0.0205(9) 0.0352(10) 0.0195(8) 0.0019(7) 0.0059(7) -0.0086(7)
C34 0.0275(10) 0.0579(14) 0.0200(9) 0.0038(9) 0.0083(8) -0.0105(9)
C35 0.0187(9) 0.0613(15) 0.0278(10) 0.0022(10) 0.0064(8) -0.0098(9)
C36 0.0472(14) 0.0335(11) 0.0379(12) 0.0034(9) 0.0114(10) -0.0128(10)
C37 0.0181(8) 0.0164(7) 0.0152(7) -0.0006(6) 0.0058(6) 0.0016(6)
C38 0.0159(7) 0.0193(7) 0.0160(7) -0.0007(6) 0.0039(6) 0.0018(6)
C39 0.0184(8) 0.0252(9) 0.0178(8) -0.0062(7) 0.0024(6) 0.0005(7)
C40 0.0183(8) 0.0226(8) 0.0219(8) -0.0055(6) 0.0054(7) 0.0018(6)
C41 0.0171(8) 0.0229(8) 0.0218(8) -0.0036(7) 0.0033(7) 0.0045(6)
C42 0.0163(8) 0.0198(8) 0.0154(7) -0.0015(6) 0.0025(6) 0.0008(6)
C43 0.0165(8) 0.0209(8) 0.0152(7) -0.0015(6) 0.0038(6) 0.0013(6)
C44 0.0161(8) 0.0207(8) 0.0173(8) 0.0010(6) 0.0019(6) 0.0029(6)
C45 0.0223(9) 0.0272(9) 0.0197(8) 0.0021(7) 0.0037(7) 0.0002(7)
C46 0.0273(10) 0.0316(10) 0.0312(10) 0.0066(8) 0.0042(8) -0.0076(8)
C47 0.0315(11) 0.0295(10) 0.0311(10) -0.0021(8) -0.0016(8) -0.0084(8)
C48 0.0313(10) 0.0340(10) 0.0197(9) -0.0027(7) -0.0006(8) -0.0041(8)
C49 0.0227(9) 0.0293(9) 0.0179(8) 0.0006(7) 0.0029(7) -0.0016(7)
C50 0.0219(8) 0.0208(8) 0.0159(8) -0.0018(6) 0.0032(6) 0.0012(6)
C51 0.0243(9) 0.0262(9) 0.0234(9) 0.0000(7) 0.0052(7) 0.0056(7)
C52 0.0362(11) 0.0279(9) 0.0249(9) 0.0002(8) 0.0031(8) 0.0104(8)
C53 0.0469(12) 0.0233(9) 0.0220(9) 0.0025(7) 0.0046(8) 0.0011(9)
C54 0.0408(12) 0.0309(10) 0.0319(11) 0.0052(8) 0.0149(9) -0.0025(9)
C55 0.0274(10) 0.0283(9) 0.0259(9) 0.0033(7) 0.0099(8) 0.0034(7)
C56 0.0182(8) 0.0209(8) 0.0155(7) -0.0017(6) 0.0025(6) 0.0022(6)
C57 0.0160(8) 0.0222(8) 0.0202(8) -0.0012(6) 0.0005(6) 0.0025(6)
C58 0.0278(10) 0.0279(9) 0.0242(9) -0.0024(7) 0.0073(8) -0.0008(8)
C59 0.0333(11) 0.0322(11) 0.0366(11) 0.0063(9) 0.0122(9) -0.0001(8)
C60 0.0302(11) 0.0235(9) 0.0542(14) 0.0009(9) 0.0092(10) -0.0031(8)
C61 0.0278(10) 0.0260(10) 0.0387(11) -0.0088(8) -0.0001(9) -0.0017(8)
C62 0.0213(9) 0.0248(9) 0.0235(9) -0.0043(7) -0.0010(7) 0.0020(7)
C63 0.0231(9) 0.0242(8) 0.0154(8) -0.0039(6) -0.0001(7) 0.0041(7)
C64 0.0230(10) 0.0398(11) 0.0309(10) 0.0013(9) 0.0039(8) 0.0081(8)
C65 0.0261(11) 0.0575(15) 0.0417(13) -0.0025(11) 0.0024(10) 0.0155(10)
C66 0.0430(14) 0.0482(14) 0.0298(11) -0.0060(10) -0.0075(10) 0.0246(11)
C67 0.0583(16) 0.0324(11) 0.0343(12) 0.0067(9) -0.0015(11) 0.0132(11)
C68 0.0356(11) 0.0304(10) 0.0308(10) 0.0055(8) 0.0018(9) 0.0032(9)
C69 0.0248(9) 0.0291(10) 0.0305(10) -0.0125(8) 0.0054(8) 0.0053(7)
C70 0.0511(15) 0.0325(12) 0.0515(15) -0.0100(11) 0.0116(12) 0.0052(11)
C71 0.0524(15) 0.0514(15) 0.0367(12) -0.0166(11) 0.0169(11) 0.0052(12)
C72 0.0295(12) 0.0598(17) 0.0741(19) -0.0400(15) 0.0090(12) 0.0087(11)
C73 0.0223(8) 0.0172(8) 0.0218(8) 0.0011(6) 0.0068(7) 0.0016(6)
C74 0.0229(9) 0.0257(9) 0.0194(8) -0.0032(7) 0.0062(7) -0.0058(7)
C75 0.0224(8) 0.0195(8) 0.0233(8) 0.0032(7) 0.0073(7) 0.0049(6)
O1 0.0165(6) 0.0192(5) 0.0153(5) 0.0001(4) 0.0045(4) -0.0014(4)
O2 0.0176(6) 0.0165(5) 0.0161(5) -0.0016(4) 0.0054(4) 0.0012(4)

loop_
_atom_type_symbol
_atom_type_scat_dispersion_real
_atom_type_scat_dispersion_imag
_atom_type_scat_Cromer_Mann_a1
_atom_type_scat_Cromer_Mann_b1
_atom_type_scat_Cromer_Mann_a2
_atom_type_scat_Cromer_Mann_b2
_atom_type_scat_Cromer_Mann_a3
_atom_type_scat_Cromer_Mann_b3
_atom_type_scat_Cromer_Mann_a4
_atom_type_scat_Cromer_Mann_b4
_atom_type_scat_Cromer_Mann_c
_atom_type_scat_source
C 0.0033 0.0016 2.3100 20.8439 1.0200 10.2075 1.5886 0.5687 0.8650 51.6512 0.2156 'International Tables Vol C 4.2.6.8 and 6.1.1.4'
H 0.0000 0.0000 0.4930 10.5109 0.3229 26.1257 0.1402 3.1424 0.0408 57.7998 0.0030 'International Tables Vol C 4.2.6.8 and 6.1.1.4'
O 0.0106 0.0060 3.0485 13.2771 2.2868 5.7011 1.5463 0.3239 0.8670 32.9089 0.2508 'International Tables Vol C 4.2.6.8 and 6.1.1.4'
Ta -0.7052 6.5227 29.2024 1.7733 15.2293 9.3705 14.5135 0.2960 4.7649 63.3644 9.2435 'International Tables Vol C 4.2.6.8 and 6.1.1.4'

loop_
_geom_angle_atom_site_label_1
_geom_angle_atom_site_label_2
_geom_angle_atom_site_label_3
_geom_angle
_geom_angle_publ_flag
C73 Ta1 C74 120.25(7) yes
C73 Ta1 C75 127.55(7) yes
C74 Ta1 C75 112.18(7) yes
C73 Ta1 O1 85.27(6) yes
C74 Ta1 O1 95.47(6) yes
C75 Ta1 O1 91.40(6) yes
C73 Ta1 O2 83.20(6) yes
C74 Ta1 O2 94.85(6) yes
C75 Ta1 O2 91.47(6) yes
O1 Ta1 O2 167.34(5) yes
C2 C1 C6 120.67(15) yes
C2 C1 O1 118.44(14) yes
C6 C1 O1 120.89(14) yes
C1 C2 C3 118.94(15) yes
C1 C2 C7 119.11(14) yes
C3 C2 C7 121.76(15) yes
C2 C3 C4 122.01(16) yes
C2 C3 H31 119.0 no
C4 C3 H31 119.0 no
C3 C4 C5 117.20(15) yes
C3 C4 C33 123.07(15) yes
C5 C4 C33 119.57(15) yes
C4 C5 C6 123.17(16) yes
C4 C5 H51 118.5 no
C6 C5 H51 118.4 no
C1 C6 C5 117.91(15) yes
C1 C6 C20 122.41(14) yes
C5 C6 C20 119.68(15) yes
C2 C7 C8 111.55(14) yes
C2 C7 C14 112.32(14) yes
C8 C7 C14 113.36(14) yes
C2 C7 H71 106.5 no
C8 C7 H71 106.2 no
C14 C7 H71 106.3 no
C7 C8 C9 122.65(16) yes
C7 C8 C13 119.18(17) yes
C9 C8 C13 118.14(18) yes
C8 C9 C10 120.81(19) yes
C8 C9 H91 119.6 no
C10 C9 H91 119.6 no
C9 C10 C11 120.3(2) yes
C9 C10 H101 120.0 no
C11 C10 H101 119.7 no
C10 C11 C12 119.6(2) yes
C10 C11 H111 120.6 no
C12 C11 H111 119.7 no
C11 C12 C13 120.07(19) yes
C11 C12 H121 119.9 no
C13 C12 H121 120.0 no
C8 C13 C12 121.0(2) yes
C8 C13 H131 119.6 no
C12 C13 H131 119.4 no
C7 C14 C15 122.37(18) yes
C7 C14 C19 118.90(17) yes
C15 C14 C19 118.70(18) yes
C14 C15 C16 120.2(2) yes
C14 C15 H151 119.8 no
C16 C15 H151 120.0 no
C15 C16 C17 120.4(2) yes
C15 C16 H161 119.6 no
C17 C16 H161 120.0 no
C16 C17 C18 120.1(2) yes
C16 C17 H171 119.9 no
C18 C17 H171 120.0 no
C17 C18 C19 119.9(2) yes
C17 C18 H181 120.5 no
C19 C18 H181 119.7 no
C14 C19 C18 120.8(2) yes
C14 C19 H191 119.5 no
C18 C19 H191 119.7 no
C6 C20 C21 113.01(14) yes
C6 C20 C27 111.46(13) yes
C21 C20 C27 111.87(13) yes
C6 C20 H201 106.7 no
C21 C20 H201 106.8 no
C27 C20 H201 106.5 no
C20 C21 C22 122.95(16) yes
C20 C21 C26 119.18(15) yes
C22 C21 C26 117.85(17) yes
C21 C22 C23 120.71(18) yes
C21 C22 H221 119.3 no
C23 C22 H221 119.9 no
C22 C23 C24 120.76(19) yes
C22 C23 H231 119.8 no
C24 C23 H231 119.4 no
C23 C24 C25 119.28(18) yes
C23 C24 H241 120.2 no
C25 C24 H241 120.5 no
C24 C25 C26 120.09(18) yes
C24 C25 H251 119.9 no
C26 C25 H251 120.0 no
C21 C26 C25 121.30(18) yes
C21 C26 H261 119.1 no
C25 C26 H261 119.6 no
C20 C27 C28 122.58(15) yes
C20 C27 C32 119.60(16) yes
C28 C27 C32 117.82(16) yes
C27 C28 C29 121.26(17) yes
C27 C28 H281 119.3 no
C29 C28 H281 119.4 no
C28 C29 C30 120.43(19) yes
C28 C29 H291 119.6 no
C30 C29 H291 120.0 no
C29 C30 C31 118.91(19) yes
C29 C30 H301 120.7 no
C31 C30 H301 120.4 no
C30 C31 C32 120.49(19) yes
C30 C31 H311 119.9 no
C32 C31 H311 119.6 no
C27 C32 C31 121.10(18) yes
C27 C32 H321 119.3 no
C31 C32 H321 119.6 no
C4 C33 C34 112.36(16) yes
C4 C33 C35 110.10(16) yes
C34 C33 C35 108.03(17) yes
C4 C33 C36 108.06(16) yes
C34 C33 C36 108.23(18) yes
C35 C33 C36 110.03(18) yes
C33 C34 H341 109.9 no
C33 C34 H342 108.7 no
H341 C34 H342 109.5 no
C33 C34 H343 109.9 no
H341 C34 H343 109.5 no
H342 C34 H343 109.5 no
C33 C35 H351 109.6 no
C33 C35 H352 109.6 no
H351 C35 H352 109.5 no
C33 C35 H353 109.2 no
H351 C35 H353 109.5 no
H352 C35 H353 109.5 no
C33 C36 H361 109.2 no
C33 C36 H362 109.6 no
H361 C36 H362 109.5 no
C33 C36 H363 109.6 no
H361 C36 H363 109.5 no
H362 C36 H363 109.5 no
C38 C37 C42 120.94(15) yes
C38 C37 O2 120.01(15) yes
C42 C37 O2 118.98(15) yes
C37 C38 C39 117.82(15) yes
C37 C38 C43 120.66(14) yes
C39 C38 C43 121.50(15) yes
C38 C39 C40 122.73(16) yes
C38 C39 H391 118.7 no
C40 C39 H391 118.5 no
C39 C40 C41 117.45(15) yes
C39 C40 C69 120.31(16) yes
C41 C40 C69 122.06(16) yes
C40 C41 C42 122.10(16) yes
C40 C41 H411 118.9 no
C42 C41 H411 119.0 no
C37 C42 C41 118.73(15) yes
C37 C42 C56 119.41(14) yes
C41 C42 C56 121.85(15) yes
C38 C43 C44 112.85(14) yes
C38 C43 C50 113.00(14) yes
C44 C43 C50 110.84(14) yes
C38 C43 H431 106.5 no
C44 C43 H431 106.7 no
C50 C43 H431 106.5 no
C43 C44 C45 120.08(15) yes
C43 C44 C49 121.47(15) yes
C45 C44 C49 118.45(16) yes
C44 C45 C46 121.13(18) yes
C44 C45 H451 119.4 no
C46 C45 H451 119.4 no
C45 C46 C47 119.83(18) yes
C45 C46 H461 120.0 no
C47 C46 H461 120.2 no
C46 C47 C48 119.66(19) yes
C46 C47 H471 119.8 no
C48 C47 H471 120.5 no
C47 C48 C49 120.53(19) yes
C47 C48 H481 119.4 no
C49 C48 H481 120.1 no
C44 C49 C48 120.35(18) yes
C44 C49 H491 119.8 no
C48 C49 H491 119.8 no
C43 C50 C51 119.01(16) yes
C43 C50 C55 122.64(16) yes
C51 C50 C55 118.32(17) yes
C50 C51 C52 121.09(18) yes
C50 C51 H511 119.0 no
C52 C51 H511 119.9 no
C51 C52 C53 120.27(19) yes
C51 C52 H521 119.9 no
C53 C52 H521 119.8 no
C52 C53 C54 119.14(19) yes
C52 C53 H531 120.6 no
C54 C53 H531 120.2 no
C53 C54 C55 120.73(19) yes
C53 C54 H541 119.9 no
C55 C54 H541 119.4 no
C54 C55 C50 120.45(19) yes
C54 C55 H551 120.1 no
C50 C55 H551 119.4 no
C42 C56 C57 112.15(14) yes
C42 C56 C63 112.52(14) yes
C57 C56 C63 111.81(14) yes
C42 C56 H561 106.5 no
C57 C56 H561 106.6 no
C63 C56 H561 106.7 no
C56 C57 C58 121.84(16) yes
C56 C57 C62 119.55(16) yes
C58 C57 C62 118.54(17) yes
C57 C58 C59 120.62(18) yes
C57 C58 H581 119.7 no
C59 C58 H581 119.7 no
C58 C59 C60 120.2(2) yes
C58 C59 H591 120.2 no
C60 C59 H591 119.6 no
C59 C60 C61 119.6(2) yes
C59 C60 H601 120.1 no
C61 C60 H601 120.3 no
C60 C61 C62 120.18(19) yes
C60 C61 H611 119.9 no
C62 C61 H611 119.9 no
C57 C62 C61 120.82(19) yes
C57 C62 H621 119.3 no
C61 C62 H621 119.9 no
C56 C63 C64 122.87(17) yes
C56 C63 C68 119.02(18) yes
C64 C63 C68 118.10(19) yes
C63 C64 C65 120.6(2) yes
C63 C64 H641 119.5 no
C65 C64 H641 119.9 no
C64 C65 C66 120.6(2) yes
C64 C65 H651 120.0 no
C66 C65 H651 119.4 no
C65 C66 C67 119.4(2) yes
C65 C66 H661 120.7 no
C67 C66 H661 119.9 no
C66 C67 C68 120.4(2) yes
C66 C67 H671 120.1 no
C68 C67 H671 119.6 no
C67 C68 C63 120.9(2) yes
C67 C68 H681 119.3 no
C63 C68 H681 119.8 no
C40 C69 C70 107.24(17) yes
C40 C69 C71 111.09(17) yes
C70 C69 C71 108.60(19) yes
C40 C69 C72 112.70(17) yes
C70 C69 C72 108.6(2) yes
C71 C69 C72 108.5(2) yes
C69 C70 H701 110.0 no
C69 C70 H702 109.3 no
H701 C70 H702 109.5 no
C69 C70 H703 109.2 no
H701 C70 H703 109.5 no
H702 C70 H703 109.5 no
C69 C71 H711 109.6 no
C69 C71 H712 108.7 no
H711 C71 H712 109.5 no
C69 C71 H713 110.2 no
H711 C71 H713 109.5 no
H712 C71 H713 109.5 no
C69 C72 H721 109.3 no
C69 C72 H722 108.0 no
H721 C72 H722 109.5 no
C69 C72 H723 111.1 no
H721 C72 H723 109.5 no
H722 C72 H723 109.5 no
Ta1 C73 H731 109.4 no
Ta1 C73 H732 109.5 no
H731 C73 H732 109.5 no
Ta1 C73 H733 109.5 no
H731 C73 H733 109.5 no
H732 C73 H733 109.5 no
Ta1 C74 H741 109.4 no
Ta1 C74 H742 109.5 no
H741 C74 H742 109.5 no
Ta1 C74 H743 109.5 no
H741 C74 H743 109.5 no
H742 C74 H743 109.5 no
Ta1 C75 H751 109.5 no
Ta1 C75 H752 109.4 no
H751 C75 H752 109.5 no
Ta1 C75 H753 109.5 no
H751 C75 H753 109.5 no
H752 C75 H753 109.5 no
C1 O1 Ta1 158.57(11) yes
C37 O2 Ta1 143.69(10) yes

loop_
_geom_bond_atom_site_label_1
_geom_bond_atom_site_label_2
_geom_bond_distance
_geom_bond_publ_flag
Ta1 C73 2.1710(17) yes
Ta1 C74 2.1512(17) yes
Ta1 C75 2.1265(17) yes
Ta1 O1 1.8972(12) yes
Ta1 O2 1.9162(12) yes
C1 C2 1.410(2) yes
C1 C6 1.403(2) yes
C1 O1 1.3612(19) yes
C2 C3 1.390(2) yes
C2 C7 1.527(2) yes
C3 C4 1.397(2) yes
C3 H31 0.950 no
C4 C5 1.398(2) yes
C4 C33 1.536(2) yes
C5 C6 1.391(2) yes
C5 H51 0.950 no
C6 C20 1.524(2) yes
C7 C8 1.531(3) yes
C7 C14 1.524(2) yes
C7 H71 0.950 no
C8 C9 1.391(3) yes
C8 C13 1.404(3) yes
C9 C10 1.394(3) yes
C9 H91 0.950 no
C10 C11 1.384(3) yes
C10 H101 0.950 no
C11 C12 1.388(4) yes
C11 H111 0.950 no
C12 C13 1.387(3) yes
C12 H121 0.950 no
C13 H131 0.950 no
C14 C15 1.391(3) yes
C14 C19 1.397(3) yes
C15 C16 1.399(3) yes
C15 H151 0.950 no
C16 C17 1.377(4) yes
C16 H161 0.950 no
C17 C18 1.382(4) yes
C17 H171 0.950 no
C18 C19 1.393(3) yes
C18 H181 0.950 no
C19 H191 0.950 no
C20 C21 1.523(2) yes
C20 C27 1.541(2) yes
C20 H201 0.950 no
C21 C22 1.387(3) yes
C21 C26 1.403(2) yes
C22 C23 1.393(3) yes
C22 H221 0.950 no
C23 C24 1.381(3) yes
C23 H231 0.950 no
C24 C25 1.384(3) yes
C24 H241 0.950 no
C25 C26 1.384(3) yes
C25 H251 0.950 no
C26 H261 0.950 no
C27 C28 1.386(3) yes
C27 C32 1.388(2) yes
C28 C29 1.389(3) yes
C28 H281 0.950 no
C29 C30 1.374(3) yes
C29 H291 0.950 no
C30 C31 1.390(3) yes
C30 H301 0.950 no
C31 C32 1.381(3) yes
C31 H311 0.950 no
C32 H321 0.950 no
C33 C34 1.535(3) yes
C33 C35 1.538(3) yes
C33 C36 1.524(3) yes
C34 H341 0.950 no
C34 H342 0.950 no
C34 H343 0.950 no
C35 H351 0.950 no
C35 H352 0.950 no
C35 H353 0.950 no
C36 H361 0.950 no
C36 H362 0.950 no
C36 H363 0.950 no
C37 C38 1.406(2) yes
C37 C42 1.402(2) yes
C37 O2 1.3657(19) yes
C38 C39 1.393(2) yes
C38 C43 1.532(2) yes
C39 C40 1.395(2) yes
C39 H391 0.950 no
C40 C41 1.396(2) yes
C40 C69 1.532(2) yes
C41 C42 1.388(2) yes
C41 H411 0.950 no
C42 C56 1.527(2) yes
C43 C44 1.525(2) yes
C43 C50 1.529(2) yes
C43 H431 0.950 no
C44 C45 1.389(2) yes
C44 C49 1.401(2) yes
C45 C46 1.396(3) yes
C45 H451 0.950 no
C46 C47 1.387(3) yes
C46 H461 0.950 no
C47 C48 1.385(3) yes
C47 H471 0.950 no
C48 C49 1.392(3) yes
C48 H481 0.950 no
C49 H491 0.950 no
C50 C51 1.398(2) yes
C50 C55 1.384(3) yes
C51 C52 1.386(3) yes
C51 H511 0.950 no
C52 C53 1.382(3) yes
C52 H521 0.950 no
C53 C54 1.384(3) yes
C53 H531 0.950 no
C54 C55 1.396(3) yes
C54 H541 0.950 no
C55 H551 0.950 no
C56 C57 1.530(2) yes
C56 C63 1.527(2) yes
C56 H561 0.950 no
C57 C58 1.390(3) yes
C57 C62 1.394(2) yes
C58 C59 1.395(3) yes
C58 H581 0.950 no
C59 C60 1.383(3) yes
C59 H591 0.950 no
C60 C61 1.385(3) yes
C60 H601 0.950 no
C61 C62 1.388(3) yes
C61 H611 0.950 no
C62 H621 0.950 no
C63 C64 1.391(3) yes
C63 C68 1.388(3) yes
C64 C65 1.395(3) yes
C64 H641 0.950 no
C65 C66 1.375(4) yes
C65 H651 0.950 no
C66 C67 1.374(4) yes
C66 H661 0.950 no
C67 C68 1.395(3) yes
C67 H671 0.950 no
C68 H681 0.950 no
C69 C70 1.543(3) yes
C69 C71 1.530(3) yes
C69 C72 1.516(3) yes
C70 H701 0.950 no
C70 H702 0.950 no
C70 H703 0.950 no
C71 H711 0.950 no
C71 H712 0.950 no
C71 H713 0.950 no
C72 H721 0.950 no
C72 H722 0.950 no
C72 H723 0.950 no
C73 H731 0.950 no
C73 H732 0.950 no
C73 H733 0.950 no
C74 H741 0.950 no
C74 H742 0.950 no
C74 H743 0.950 no
C75 H751 0.950 no
C75 H752 0.950 no
C75 H753 0.950 no

loop_
_geom_torsion_atom_site_label_1
_geom_torsion_atom_site_label_2
_geom_torsion_atom_site_label_3
_geom_torsion_atom_site_label_4
_geom_torsion
_geom_torsion_publ_flag
C73 Ta1 O1 C1 13.9(3) no
C74 Ta1 O1 C1 133.9(3) no
C75 Ta1 O1 C1 -113.7(3) no
C73 Ta1 O2 C37 -5.83(19) no
C74 Ta1 O2 C37 -125.78(19) no
C75 Ta1 O2 C37 121.82(19) no
Ta1 O1 C1 C2 -120.5(3) no
Ta1 O1 C1 C6 59.1(4) no
Ta1 O2 C37 C38 -76.3(2) no
Ta1 O2 C37 C42 100.8(2) no
C6 C1 C2 C3 3.5(2) no
C6 C1 C2 C7 -171.61(15) no
O1 C1 C6 C5 178.70(15) no
O1 C1 C6 C20 -1.4(2) no
C2 C1 C6 C5 -1.7(2) no
C2 C1 C6 C20 178.24(15) no
O1 C1 C2 C3 -176.94(15) no
O1 C1 C2 C7 8.0(2) no
C1 C2 C7 C8 77.29(19) no
C1 C2 C7 C14 -154.17(16) no
C3 C2 C7 C8 -97.62(19) no
C3 C2 C7 C14 30.9(2) no
C1 C2 C3 C4 -2.3(3) no
C7 C2 C3 C4 172.61(16) no
C2 C3 C4 C5 -0.5(3) no
C2 C3 C4 C33 -175.96(17) no
C3 C4 C33 C34 -17.0(3) no
C3 C4 C33 C35 -137.41(19) no
C3 C4 C33 C36 102.4(2) no
C5 C4 C33 C34 167.70(18) no
C5 C4 C33 C35 47.3(2) no
C5 C4 C33 C36 -73.0(2) no
C33 C4 C5 C6 177.99(17) no
C3 C4 C5 C6 2.4(3) no
C4 C5 C6 C1 -1.3(3) no
C4 C5 C6 C20 178.78(16) no
C1 C6 C20 C27 -142.24(16) no
C5 C6 C20 C21 -89.30(19) no
C1 C6 C20 C21 90.77(19) no
C5 C6 C20 C27 37.7(2) no
C2 C7 C8 C13 -164.89(16) no
C2 C7 C8 C9 13.2(2) no
C2 C7 C14 C15 -93.5(2) no
C2 C7 C14 C19 84.6(2) no
C8 C7 C14 C15 34.1(3) no
C8 C7 C14 C19 -147.87(18) no
C14 C7 C8 C13 67.1(2) no
C14 C7 C8 C9 -114.78(19) no
C13 C8 C9 C10 1.1(3) no
C7 C8 C9 C10 -176.97(18) no
C9 C8 C13 C12 -1.9(3) no
C7 C8 C13 C12 176.29(18) no
C8 C9 C10 C11 0.7(3) no
C9 C10 C11 C12 -1.7(3) no
C10 C11 C12 C13 1.0(3) no
C11 C12 C13 C8 0.8(3) no
C7 C14 C15 C16 176.5(2) no
C15 C14 C19 C18 0.7(3) no
C7 C14 C19 C18 -177.46(19) no
C19 C14 C15 C16 -1.6(3) no
C14 C15 C16 C17 1.2(4) no
C15 C16 C17 C18 0.1(4) no
C16 C17 C18 C19 -1.0(4) no
C17 C18 C19 C14 0.7(3) no
C6 C20 C21 C26 -166.84(16) no
C6 C20 C21 C22 14.8(2) no
C6 C20 C27 C28 -122.42(18) no
C6 C20 C27 C32 57.5(2) no
C21 C20 C27 C28 5.2(2) no
C21 C20 C27 C32 -174.87(17) no
C27 C20 C21 C22 -112.0(2) no
C27 C20 C21 C26 66.4(2) no
C20 C21 C22 C23 178.35(18) no
C22 C21 C26 C25 0.7(3) no
C20 C21 C26 C25 -177.75(18) no
C26 C21 C22 C23 -0.1(3) no
C21 C22 C23 C24 -0.4(3) no
C22 C23 C24 C25 0.1(3) no
C23 C24 C25 C26 0.6(3) no
C24 C25 C26 C21 -1.0(3) no
C20 C27 C28 C29 -179.42(18) no
C28 C27 C32 C31 -0.2(3) no
C32 C27 C28 C29 0.7(3) no
C20 C27 C32 C31 179.83(19) no
C27 C28 C29 C30 -0.9(3) no
C28 C29 C30 C31 0.7(3) no
C29 C30 C31 C32 -0.3(3) no
C30 C31 C32 C27 0.1(3) no
O2 C37 C38 C39 172.24(15) no
O2 C37 C38 C43 -9.4(2) no
C42 C37 C38 C39 -4.8(2) no
C42 C37 C38 C43 173.56(15) no
O2 C37 C42 C41 -173.41(15) no
O2 C37 C42 C56 7.3(2) no
C38 C37 C42 C41 3.6(3) no
C38 C37 C42 C56 -175.63(15) no
C37 C38 C39 C40 1.6(3) no
C43 C38 C39 C40 -176.70(16) no
C37 C38 C43 C44 150.79(16) no
C37 C38 C43 C50 -82.5(2) no
C39 C38 C43 C44 -30.9(2) no
C39 C38 C43 C50 95.81(19) no
C38 C39 C40 C41 2.6(3) no
C38 C39 C40 C69 -172.83(17) no
C39 C40 C41 C42 -3.8(3) no
C69 C40 C41 C42 171.51(17) no
C39 C40 C69 C70 72.5(2) no
C39 C40 C69 C71 -46.0(3) no
C39 C40 C69 C72 -168.05(19) no
C41 C40 C69 C70 -102.7(2) no
C41 C40 C69 C71 138.8(2) no
C41 C40 C69 C72 16.8(3) no
C40 C41 C42 C37 0.8(3) no
C40 C41 C42 C56 -179.98(15) no
C37 C42 C56 C57 74.5(2) no
C37 C42 C56 C63 -158.44(16) no
C41 C42 C56 C57 -104.79(19) no
C41 C42 C56 C63 22.3(2) no
C38 C43 C44 C45 -95.5(2) no
C38 C43 C44 C49 84.3(2) no
C50 C43 C44 C45 136.59(17) no
C50 C43 C44 C49 -43.6(2) no
C38 C43 C50 C51 164.28(16) no
C38 C43 C50 C55 -17.9(2) no
C44 C43 C50 C51 -67.9(2) no
C44 C43 C50 C55 109.89(19) no
C43 C44 C45 C46 178.16(18) no
C49 C44 C45 C46 -1.7(3) no
C43 C44 C49 C48 -177.39(18) no
C45 C44 C49 C48 2.5(3) no
C44 C45 C46 C47 0.0(3) no
C45 C46 C47 C48 0.9(3) no
C46 C47 C48 C49 -0.1(3) no
C47 C48 C49 C44 -1.6(3) no
C43 C50 C51 C52 178.33(17) no
C55 C50 C51 C52 0.4(3) no
C43 C50 C55 C54 -177.51(17) no
C51 C50 C55 C54 0.3(3) no
C50 C51 C52 C53 -0.8(3) no
C51 C52 C53 C54 0.4(3) no
C52 C53 C54 C55 0.3(3) no
C53 C54 C55 C50 -0.7(3) no
C42 C56 C57 C58 29.3(2) no
C42 C56 C57 C62 -153.87(17) no
C63 C56 C57 C58 -98.2(2) no
C63 C56 C57 C62 78.7(2) no
C42 C56 C63 C64 -101.9(2) no
C42 C56 C63 C68 77.6(2) no
C57 C56 C63 C64 25.4(2) no
C57 C56 C63 C68 -155.14(17) no
C56 C57 C58 C59 176.35(19) no
C62 C57 C58 C59 -0.5(3) no
C56 C57 C62 C61 -176.73(18) no
C58 C57 C62 C61 0.2(3) no
C57 C58 C59 C60 0.1(3) no
C58 C59 C60 C61 0.7(4) no
C59 C60 C61 C62 -1.0(3) no
C60 C61 C62 C57 0.5(3) no
C56 C63 C64 C65 179.56(19) no
C68 C63 C64 C65 0.1(3) no
C56 C63 C68 C67 -179.30(19) no
C64 C63 C68 C67 0.2(3) no
C63 C64 C65 C66 -0.1(4) no
C64 C65 C66 C67 -0.1(4) no
C65 C66 C67 C68 0.4(4) no
C66 C67 C68 C63 -0.4(4) no
